data_2311843
loop_
_publ_author_name
'Mierina, Inese'
'Mishnev, Anatoly'
'Jure, Mara'

_publ_section_title
;
 Zwitterionic and free forms of arylmethyl Meldrum's acids.
;
_journal_coeditor_code DT3032
_journal_issue 'Pt 9'
_journal_name_full 'Acta crystallographica. Section C, Structural chemistry'
_journal_page_first 752
_journal_page_last 758
_journal_paper_doi 10.1107/S2053229615014308
_journal_volume 71
_journal_year 2015
_chemical_formula_iupac 'C17 H23 N O4'
_chemical_formula_moiety 'C17 H23 N O4'
_chemical_formula_sum 'C17 H23 N O4'
_chemical_formula_weight 305.36
_chemical_name_systematic
;
5-[4-(Diethylamino)benzyl]-2,2-dimethyl-1,3-dioxane-4,6-dione
;
_space_group_IT_number 61
_space_group_name_Hall '-P 2ac 2ab'
_space_group_name_H-M_alt 'P b c a'
_symmetry_cell_setting orthorhombic
_symmetry_space_group_name_Hall '-P 2ac 2ab'
_symmetry_space_group_name_H-M 'P b c a'
_atom_sites_solution_hydrogens geom
_atom_sites_solution_primary direct
_atom_sites_solution_secondary difmap
_audit_creation_method SHELXL-97
_cell_angle_alpha 90.00
_cell_angle_beta 90.00
_cell_angle_gamma 90.00
_cell_formula_units_Z 8
_cell_length_a 15.0721(4)
_cell_length_b 11.3109(3)
_cell_length_c 19.4443(4)
_cell_measurement_reflns_used 41560
_cell_measurement_temperature 190(2)
_cell_measurement_theta_max 27.103
_cell_measurement_theta_min 0.998
_cell_volume 3314.85(14)
_computing_cell_refinement
;
SCALEPACK (Otwinowski & Minor, 1997)
;
_computing_data_collection
;
COLLECT (Bruker, 2004)
;
_computing_data_reduction
;
DENZO (Otwinowski & Minor, 1997)
;
_computing_molecular_graphics
;
ORTEP-3 for Windows (Farrugia, 2012)
;
_computing_publication_material
;
SHELXL97 (Sheldrick, 2008)
;
_computing_structure_refinement
;
SHELXL97 (Sheldrick, 2008)
;
_computing_structure_solution
;
SHELXS97 (Sheldrick, 2008)
;
_diffrn_ambient_temperature 190(2)
_diffrn_measured_fraction_theta_full 0.991
_diffrn_measured_fraction_theta_max 0.991
_diffrn_measurement_device_type 'Nonius KappaCCD'
_diffrn_measurement_method CCD
_diffrn_radiation_monochromator graphite
_diffrn_radiation_source 'fine-focus sealed tube'
_diffrn_radiation_type MoK\a
_diffrn_radiation_wavelength 0.71073
_diffrn_reflns_av_R_equivalents 0.0362
_diffrn_reflns_av_sigmaI/netI 0.0495
_diffrn_reflns_limit_h_max 19
_diffrn_reflns_limit_h_min -19
_diffrn_reflns_limit_k_max 14
_diffrn_reflns_limit_k_min -14
_diffrn_reflns_limit_l_max 24
_diffrn_reflns_limit_l_min -24
_diffrn_reflns_number 6647
_diffrn_reflns_theta_full 27.00
_diffrn_reflns_theta_max 27.00
_diffrn_reflns_theta_min 2.48
_exptl_absorpt_coefficient_mu 0.087
_exptl_absorpt_correction_type none
_exptl_crystal_colour colourless
_exptl_crystal_density_diffrn 1.224
_exptl_crystal_density_method 'not measured'
_exptl_crystal_description block
_exptl_crystal_F_000 1312
_exptl_crystal_size_max 0.42
_exptl_crystal_size_mid 0.25
_exptl_crystal_size_min 0.18
_refine_diff_density_max 0.420
_refine_diff_density_min -0.318
_refine_ls_extinction_method none
_refine_ls_goodness_of_fit_ref 1.047
_refine_ls_hydrogen_treatment mixed
_refine_ls_matrix_type full
_refine_ls_number_parameters 207
_refine_ls_number_reflns 3586
_refine_ls_number_restraints 0
_refine_ls_restrained_S_all 1.047
_refine_ls_R_factor_all 0.0788
_refine_ls_R_factor_gt 0.0483
_refine_ls_shift/su_max 0.004
_refine_ls_shift/su_mean 0.001
_refine_ls_structure_factor_coef Fsqd
_refine_ls_weighting_details 'calc w=1/[\s^2^(Fo^2^)+(0.0749P)^2^+0.3201P] where P=(Fo^2^+2Fc^2^)/3'
_refine_ls_weighting_scheme calc
_refine_ls_wR_factor_gt 0.1202
_refine_ls_wR_factor_ref 0.1348
_reflns_number_gt 2532
_reflns_number_total 3586
_reflns_threshold_expression >2sigma(I)
_cod_data_source_file dt3032sup1.cif
_cod_data_source_block I
_cod_database_code 2311843

loop_
_symmetry_equiv_pos_as_xyz
'x, y, z'
'-x+1/2, -y, z+1/2'
'x+1/2, -y+1/2, -z'
'-x, y+1/2, -z+1/2'
'-x, -y, -z'
'x-1/2, y, -z-1/2'
'-x-1/2, y-1/2, z'
'x, -y-1/2, z-1/2'

loop_
_atom_site_type_symbol
_atom_site_label
_atom_site_fract_x
_atom_site_fract_y
_atom_site_fract_z
_atom_site_U_iso_or_equiv
_atom_site_adp_type
_atom_site_calc_flag
_atom_site_refinement_flags
_atom_site_occupancy
_atom_site_symmetry_multiplicity
O O19 -0.39182(8) 0.89445(11) 0.25622(6) 0.0368(3) Uani d . 1 1
O O3 -0.22071(7) 0.89290(11) 0.10008(6) 0.0304(3) Uani d . 1 1
N N16 -0.70440(9) 0.52977(13) 0.07922(7) 0.0298(3) Uani d . 1 1
O O1 -0.25444(7) 0.87494(11) 0.21756(5) 0.0326(3) Uani d . 1 1
O O20 -0.32271(7) 0.93560(12) 0.02228(6) 0.0342(3) Uani d . 1 1
C C8 -0.52464(9) 0.81687(14) 0.10696(8) 0.0235(4) Uani d . 1 1
C C10 -0.63975(10) 0.71860(15) 0.04146(8) 0.0283(4) Uani d . 1 1
H H2 -0.6781 0.7176 0.0040 0.034 Uiso calc R 1 1
C C9 -0.58260(10) 0.81321(15) 0.05149(8) 0.0271(4) Uani d . 1 1
H H3 -0.5831 0.8756 0.0203 0.033 Uiso calc R 1 1
C C13 -0.52375(10) 0.71987(15) 0.15134(8) 0.0275(4) Uani d . 1 1
H H4 -0.4839 0.7192 0.1879 0.033 Uiso calc R 1 1
C C6 -0.34447(11) 0.88844(14) 0.20485(8) 0.0265(4) Uani d . 1 1
C C4 -0.30898(10) 0.90911(14) 0.08390(8) 0.0254(4) Uani d . 1 1
C C17 -0.76788(11) 0.52129(17) 0.13946(9) 0.0370(4) Uani d . 1 1
H H7A -0.8090 0.4569 0.1313 0.044 Uiso calc R 1 1
H H7B -0.7345 0.5027 0.1807 0.044 Uiso calc R 1 1
C C7 -0.46781(10) 0.92404(15) 0.12018(8) 0.0269(4) Uani d . 1 1
H H8A -0.4930 0.9673 0.1586 0.032 Uiso calc R 1 1
H H8B -0.4709 0.9750 0.0801 0.032 Uiso calc R 1 1
C C5 -0.37157(10) 0.89992(13) 0.13570(7) 0.0233(3) Uani d . 1 1
C C12 -0.58020(10) 0.62493(15) 0.14266(8) 0.0285(4) Uani d . 1 1
H H10 -0.5788 0.5614 0.1730 0.034 Uiso calc R 1 1
C C11 -0.63914(10) 0.62607(14) 0.08772(8) 0.0263(4) Uani d . 1 1
C C2 -0.20050(11) 0.83192(17) 0.16270(9) 0.0345(4) Uani d . 1 1
C C15 -0.66273(13) 0.41035(17) 0.06799(11) 0.0439(5) Uani d . 1 1
H H13A -0.6246 0.3919 0.1068 0.053 Uiso calc R 1 1
H H13B -0.7091 0.3509 0.0661 0.053 Uiso calc R 1 1
C C18 -0.81919(13) 0.63211(19) 0.15121(10) 0.0455(5) Uani d . 1 1
H H14A -0.7792 0.6949 0.1631 0.068 Uiso calc R 1 1
H H14B -0.8607 0.6201 0.1880 0.068 Uiso calc R 1 1
H H14C -0.8508 0.6527 0.1100 0.068 Uiso calc R 1 1
C C21 -0.21448(15) 0.70056(19) 0.15389(10) 0.0498(5) Uani d . 1 1
H H15A -0.1985 0.6605 0.1956 0.075 Uiso calc R 1 1
H H15B -0.1781 0.6723 0.1169 0.075 Uiso calc R 1 1
H H15C -0.2757 0.6854 0.1436 0.075 Uiso calc R 1 1
C C22 -0.10625(12) 0.8645(2) 0.18035(11) 0.0553(6) Uani d . 1 1
H H16A -0.1014 0.9488 0.1844 0.083 Uiso calc R 1 1
H H16B -0.0673 0.8371 0.1447 0.083 Uiso calc R 1 1
H H16C -0.0900 0.8283 0.2232 0.083 Uiso calc R 1 1
C C14 -0.60972(16) 0.4049(2) 0.00370(14) 0.0656(7) Uani d . 1 1
H H17A -0.6458 0.4293 -0.0344 0.098 Uiso calc R 1 1
H H17B -0.5897 0.3253 -0.0036 0.098 Uiso calc R 1 1
H H17C -0.5594 0.4565 0.0076 0.098 Uiso calc R 1 1
H HN16 -0.7422(14) 0.548(2) 0.0384(10) 0.051(6) Uiso d . 1 1

loop_
_atom_site_aniso_label
_atom_site_aniso_U_11
_atom_site_aniso_U_22
_atom_site_aniso_U_33
_atom_site_aniso_U_12
_atom_site_aniso_U_13
_atom_site_aniso_U_23
O19 0.0388(7) 0.0469(8) 0.0247(6) -0.0034(6) 0.0066(5) -0.0072(5)
O3 0.0221(6) 0.0414(7) 0.0277(6) 0.0028(5) 0.0011(5) 0.0019(5)
N16 0.0285(7) 0.0276(8) 0.0332(8) -0.0021(6) -0.0092(6) 0.0010(6)
O1 0.0293(6) 0.0439(8) 0.0248(6) 0.0008(5) -0.0034(5) -0.0052(5)
O20 0.0293(6) 0.0499(8) 0.0235(6) 0.0060(6) 0.0032(5) 0.0070(5)
C8 0.0190(7) 0.0263(9) 0.0250(8) 0.0029(6) 0.0038(6) -0.0016(6)
C10 0.0272(8) 0.0332(10) 0.0244(8) 0.0030(7) -0.0047(6) -0.0014(7)
C9 0.0267(8) 0.0292(9) 0.0253(8) 0.0044(7) 0.0020(7) 0.0026(7)
C13 0.0231(8) 0.0348(10) 0.0247(8) -0.0015(7) -0.0040(6) 0.0005(7)
C6 0.0302(8) 0.0230(9) 0.0264(8) -0.0034(7) 0.0004(7) -0.0044(7)
C4 0.0226(8) 0.0256(9) 0.0280(8) 0.0011(7) 0.0009(6) -0.0013(7)
C17 0.0364(10) 0.0431(11) 0.0316(9) -0.0167(8) -0.0078(8) 0.0109(8)
C7 0.0250(8) 0.0266(9) 0.0292(8) 0.0017(7) 0.0043(7) -0.0003(7)
C5 0.0239(8) 0.0206(8) 0.0253(8) -0.0021(6) 0.0007(6) -0.0016(6)
C12 0.0270(8) 0.0299(9) 0.0288(8) -0.0026(7) -0.0027(7) 0.0054(7)
C11 0.0231(8) 0.0275(9) 0.0283(8) -0.0014(7) -0.0011(6) -0.0019(7)
C2 0.0313(9) 0.0445(11) 0.0278(9) 0.0078(8) -0.0018(7) -0.0002(8)
C15 0.0406(10) 0.0325(11) 0.0585(12) 0.0018(8) -0.0150(9) -0.0060(9)
C18 0.0428(11) 0.0549(13) 0.0389(10) -0.0079(10) 0.0086(9) -0.0006(9)
C21 0.0640(13) 0.0414(12) 0.0441(11) 0.0172(10) 0.0016(10) 0.0007(9)
C22 0.0313(10) 0.0883(19) 0.0465(12) 0.0063(11) -0.0073(9) 0.0032(11)
C14 0.0586(13) 0.0534(15) 0.0848(17) 0.0049(11) 0.0067(13) -0.0183(13)

loop_
_atom_type_symbol
_atom_type_description
_atom_type_scat_dispersion_real
_atom_type_scat_dispersion_imag
_atom_type_scat_source
C C 0.0033 0.0016 'International Tables Vol C Tables 4.2.6.8 and 6.1.1.4'
H H 0.0000 0.0000 'International Tables Vol C Tables 4.2.6.8 and 6.1.1.4'
N N 0.0061 0.0033 'International Tables Vol C Tables 4.2.6.8 and 6.1.1.4'
O O 0.0106 0.0060 'International Tables Vol C Tables 4.2.6.8 and 6.1.1.4'

loop_
_geom_angle_atom_site_label_1
_geom_angle_atom_site_label_2
_geom_angle_atom_site_label_3
_geom_angle
C4 O3 C2 117.59(12)
C11 N16 C15 113.58(13)
C11 N16 C17 112.37(13)
C15 N16 C17 108.58(14)
C11 N16 HN16 108.2(13)
C15 N16 HN16 108.2(13)
C17 N16 HN16 105.5(12)
C6 O1 C2 117.49(12)
C9 C8 C13 117.57(15)
C9 C8 C7 120.95(14)
C13 C8 C7 121.43(14)
C11 C10 C9 119.29(14)
C11 C10 H2 120.4
C9 C10 H2 120.4
C10 C9 C8 121.52(15)
C10 C9 H3 119.2
C8 C9 H3 119.2
C12 C13 C8 122.00(14)
C12 C13 H4 119.0
C8 C13 H4 119.0
O19 C6 O1 115.41(14)
O19 C6 C5 126.94(15)
O1 C6 C5 117.56(14)
O20 C4 O3 114.16(13)
O20 C4 C5 127.00(14)
O3 C4 C5 118.78(14)
C18 C17 N16 113.13(14)
C18 C17 H7A 109.0
N16 C17 H7A 109.0
C18 C17 H7B 109.0
N16 C17 H7B 109.0
H7A C17 H7B 107.8
C8 C7 C5 115.84(13)
C8 C7 H8A 108.3
C5 C7 H8A 108.3
C8 C7 H8B 108.3
C5 C7 H8B 108.3
H8A C7 H8B 107.4
C4 C5 C6 120.20(14)
C4 C5 C7 119.80(14)
C6 C5 C7 119.09(13)
C13 C12 C11 118.75(15)
C13 C12 H10 120.6
C11 C12 H10 120.6
C10 C11 C12 120.82(15)
C10 C11 N16 118.81(14)
C12 C11 N16 120.34(14)
O1 C2 O3 110.50(13)
O1 C2 C22 106.47(15)
O3 C2 C22 106.04(15)
O1 C2 C21 109.92(15)
O3 C2 C21 110.34(14)
C22 C2 C21 113.44(17)
C14 C15 N16 112.59(17)
C14 C15 H13A 109.1
N16 C15 H13A 109.1
C14 C15 H13B 109.1
N16 C15 H13B 109.1
H13A C15 H13B 107.8
C17 C18 H14A 109.5
C17 C18 H14B 109.5
H14A C18 H14B 109.5
C17 C18 H14C 109.5
H14A C18 H14C 109.5
H14B C18 H14C 109.5
C2 C21 H15A 109.5
C2 C21 H15B 109.5
H15A C21 H15B 109.5
C2 C21 H15C 109.5
H15A C21 H15C 109.5
H15B C21 H15C 109.5
C2 C22 H16A 109.5
C2 C22 H16B 109.5
H16A C22 H16B 109.5
C2 C22 H16C 109.5
H16A C22 H16C 109.5
H16B C22 H16C 109.5
C15 C14 H17A 109.5
C15 C14 H17B 109.5
H17A C14 H17B 109.5
C15 C14 H17C 109.5
H17A C14 H17C 109.5
H17B C14 H17C 109.5

loop_
_geom_bond_atom_site_label_1
_geom_bond_atom_site_label_2
_geom_bond_distance
O19 C6 1.229(2)
O3 C4 1.3794(18)
O3 C2 1.432(2)
N16 C11 1.477(2)
N16 C15 1.505(2)
N16 C17 1.515(2)
N16 HN16 1.00(2)
O1 C6 1.388(2)
O1 C2 1.427(2)
O20 C4 1.252(2)
C8 C9 1.388(2)
C8 C13 1.396(2)
C8 C7 1.506(2)
C10 C11 1.380(2)
C10 C9 1.387(2)
C10 H2 0.9300
C9 H3 0.9300
C13 C12 1.380(2)
C13 H4 0.9300
C6 C5 1.411(2)
C4 C5 1.384(2)
C17 C18 1.491(3)
C17 H7A 0.9700
C17 H7B 0.9700
C7 C5 1.506(2)
C7 H8A 0.9700
C7 H8B 0.9700
C12 C11 1.389(2)
C12 H10 0.9300
C2 C22 1.507(3)
C2 C21 1.510(3)
C15 C14 1.485(3)
C15 H13A 0.9700
C15 H13B 0.9700
C18 H14A 0.9600
C18 H14B 0.9600
C18 H14C 0.9600
C21 H15A 0.9600
C21 H15B 0.9600
C21 H15C 0.9600
C22 H16A 0.9600
C22 H16B 0.9600
C22 H16C 0.9600
C14 H17A 0.9600
C14 H17B 0.9600
C14 H17C 0.9600

loop_
_geom_hbond_atom_site_label_D
_geom_hbond_atom_site_label_H
_geom_hbond_atom_site_label_A
_geom_hbond_site_symmetry_A
_geom_hbond_distance_DH
_geom_hbond_distance_HA
_geom_hbond_distance_DA
_geom_hbond_angle_DHA
_geom_hbond_publ_flag
C7 H8A O19 . 0.97 2.57 2.9019 100 n
C7 H8B O20 . 0.97 2.54 2.9023 102 n
N16 HN16 O20 3_465 1.00(2) 1.70(2) 2.688(2) 169(2) y
C10 H2 O3 3_465 0.93 2.46 3.264(2) 144 y
C17 H7B O1 4_445 0.97 2.46 3.253(2) 139 n
C17 H7B O19 4_445 0.97 2.57 3.459(2) 152 n
C12 H10 O19 4_445 0.93 2.38 3.292(2) 168 y
